data_4130390
loop_
_publ_author_name
'Topi\'c, Filip'
'Rissanen, Kari'

_publ_section_title
;
 Systematic Construction of Ternary Cocrystals by Orthogonal and Robust
 Hydrogen and Halogen Bonds.
;
_journal_issue 20
_journal_name_full 'Journal of the American Chemical Society'
_journal_page_first 6610
_journal_page_last 6616
_journal_paper_doi 10.1021/jacs.6b02854
_journal_volume 138
_journal_year 2016
_chemical_formula_moiety 'C16 H24 O6, C6 F4 I2, C H4 N2 S'
_chemical_formula_sum 'C23 H28 F4 I2 N2 O6 S'
_chemical_formula_weight 790.33
_space_group_crystal_system monoclinic
_space_group_IT_number 14
_space_group_name_Hall '-P 2yn'
_space_group_name_H-M_alt 'P 1 21/n 1'
_atom_sites_solution_hydrogens geom
_atom_sites_solution_primary iterative
_atom_sites_solution_secondary difmap
_audit_creation_method SHELXL-2014/7
_cell_angle_alpha 90
_cell_angle_beta 99.350(2)
_cell_angle_gamma 90
_cell_formula_units_Z 4
_cell_length_a 9.1335(2)
_cell_length_b 12.3265(3)
_cell_length_c 26.0309(7)
_cell_measurement_reflns_used 7733
_cell_measurement_temperature 123.0(1)
_cell_measurement_theta_max 28.3110
_cell_measurement_theta_min 3.4760
_cell_volume 2891.73(12)
_computing_cell_refinement
;
CrysAlisPro, Agilent Technologies,
Version 1.171.36.32 (release 02-08-2013 CrysAlis171 .NET)
(compiled Aug  2 2013,16:46:58)
;
_computing_data_collection
;
CrysAlisPro, Agilent Technologies,
Version 1.171.36.32 (release 02-08-2013 CrysAlis171 .NET)
(compiled Aug  2 2013,16:46:58)
;
_computing_data_reduction
;
CrysAlisPro, Agilent Technologies,
Version 1.171.36.32 (release 02-08-2013 CrysAlis171 .NET)
(compiled Aug  2 2013,16:46:58)
;
_computing_publication_material 'WinGX (Farrugia, 2012)'
_computing_structure_refinement 'SHELXL-2014/7 (Sheldrick, 2015)'
_computing_structure_solution 'Superflip (Palatinus & Chapuis, 2007)'
_diffrn_ambient_environment N~2~
_diffrn_ambient_temperature 123.0(1)
_diffrn_detector 'CCD plate'
_diffrn_detector_area_resol_mean 5.1977
_diffrn_detector_type Atlas
_diffrn_measured_fraction_theta_full 0.993
_diffrn_measured_fraction_theta_max 0.828
_diffrn_measurement_device 'four-circle diffractometer'
_diffrn_measurement_device_type 'SuperNova, Dual, Cu at zero, Atlas'
_diffrn_radiation_monochromator mirror
_diffrn_radiation_probe x-ray
_diffrn_radiation_type MoK\a
_diffrn_radiation_wavelength 0.71073
_diffrn_reflns_av_R_equivalents 0.0135
_diffrn_reflns_av_unetI/netI 0.0201
_diffrn_reflns_Laue_measured_fraction_full 0.993
_diffrn_reflns_Laue_measured_fraction_max 0.828
_diffrn_reflns_limit_h_max 11
_diffrn_reflns_limit_h_min -11
_diffrn_reflns_limit_k_max 11
_diffrn_reflns_limit_k_min -16
_diffrn_reflns_limit_l_max 33
_diffrn_reflns_limit_l_min -24
_diffrn_reflns_number 12076
_diffrn_reflns_point_group_measured_fraction_full 0.993
_diffrn_reflns_point_group_measured_fraction_max 0.828
_diffrn_reflns_theta_full 25.250
_diffrn_reflns_theta_max 28.569
_diffrn_reflns_theta_min 3.395
_diffrn_source 'micro-focus sealed X-ray tube'
_diffrn_source_type 'SuperNova (Mo) X-ray Source'
_exptl_absorpt_coefficient_mu 2.312
_exptl_absorpt_correction_T_max 1.00000
_exptl_absorpt_correction_T_min 0.75424
_exptl_absorpt_correction_type multi-scan
_exptl_absorpt_process_details
;
CrysAlisPro, Agilent Technologies,
Version 1.171.36.32 (release 02-08-2013 CrysAlis171 .NET)
(compiled Aug  2 2013,16:46:58)
Empirical absorption correction using spherical harmonics,
 implemented in SCALE3 ABSPACK scaling algorithm.
;
_exptl_crystal_colour colourless
_exptl_crystal_density_diffrn 1.815
_exptl_crystal_density_method 'not measured'
_exptl_crystal_description block
_exptl_crystal_F_000 1544
_exptl_crystal_size_max 0.486
_exptl_crystal_size_mid 0.339
_exptl_crystal_size_min 0.103
_refine_diff_density_max 0.350
_refine_diff_density_min -0.352
_refine_diff_density_rms 0.061
_refine_ls_extinction_coef 0.00020(4)
_refine_ls_extinction_expression Fc^*^=kFc[1+0.001xFc^2^\l^3^/sin(2\q)]^-1/4^
_refine_ls_extinction_method 'SHELXL-2014/7 (Sheldrick 2015)'
_refine_ls_goodness_of_fit_ref 1.078
_refine_ls_hydrogen_treatment constr
_refine_ls_matrix_type full
_refine_ls_number_parameters 344
_refine_ls_number_reflns 6120
_refine_ls_number_restraints 0
_refine_ls_restrained_S_all 1.078
_refine_ls_R_factor_all 0.0199
_refine_ls_R_factor_gt 0.0179
_refine_ls_shift/su_max 0.002
_refine_ls_shift/su_mean 0.000
_refine_ls_structure_factor_coef Fsqd
_refine_ls_weighting_details 'w=1/[\s^2^(Fo^2^)+(0.0153P)^2^+0.7682P] where P=(Fo^2^+2Fc^2^)/3'
_refine_ls_weighting_scheme calc
_refine_ls_wR_factor_gt 0.0395
_refine_ls_wR_factor_ref 0.0405
_reflns_Friedel_coverage 0.000
_reflns_number_gt 5727
_reflns_number_total 6120
_reflns_threshold_expression 'I > 2\s(I)'
_cod_data_source_file ja6b02854_si_002.cif
_cod_data_source_block B_C_3_123K
_cod_original_sg_symbol_H-M 'P 21/n'
_cod_database_code 4130390
_shelx_shelxl_version_number 2014/7
_shelx_space_group_comment
;
The symmetry employed for this shelxl refinement is uniquely defined
by the following loop, which should always be used as a source of
symmetry information in preference to the above space-group names.
They are only intended as comments.
;
_shelx_estimated_absorpt_t_min 0.400
_shelx_estimated_absorpt_t_max 0.796

loop_
_space_group_symop_operation_xyz
'x, y, z'
'-x+1/2, y+1/2, -z+1/2'
'-x, -y, -z'
'x-1/2, -y-1/2, z-1/2'

loop_
_atom_site_label
_atom_site_type_symbol
_atom_site_fract_x
_atom_site_fract_y
_atom_site_fract_z
_atom_site_U_iso_or_equiv
_atom_site_adp_type
_atom_site_occupancy
_atom_site_site_symmetry_order
_atom_site_calc_flag
_atom_site_refinement_flags_posn
_atom_site_refinement_flags_adp
C1A C 0.37238(18) 0.82129(14) 0.22979(6) 0.0135(3) Uani 1 1 d . .
N1A N 0.33487(15) 0.72932(12) 0.20597(6) 0.0165(3) Uani 1 1 d . .
H1A1 H 0.2406 0.7132 0.1963 0.020 Uiso 1 1 calc R U
H1A2 H 0.4040 0.6837 0.1997 0.020 Uiso 1 1 calc R U
N2A N 0.26672(16) 0.88912(12) 0.23896(6) 0.0192(3) Uani 1 1 d . .
H2A1 H 0.1728 0.8721 0.2291 0.023 Uiso 1 1 calc R U
H2A2 H 0.2906 0.9511 0.2549 0.023 Uiso 1 1 calc R U
S1A S 0.55618(4) 0.85562(4) 0.24899(2) 0.01438(9) Uani 1 1 d . .
C1C C 0.09783(19) 0.75620(15) 0.07209(7) 0.0190(4) Uani 1 1 d . .
C2C C 0.0247(2) 0.83327(16) 0.03886(8) 0.0250(4) Uani 1 1 d . .
H2C H -0.0599 0.8691 0.0477 0.030 Uiso 1 1 calc R U
C3C C 0.0743(2) 0.85881(17) -0.00765(8) 0.0294(5) Uani 1 1 d . .
H3C H 0.0226 0.9112 -0.0305 0.035 Uiso 1 1 calc R U
C4C C 0.1970(2) 0.80867(17) -0.02034(8) 0.0280(5) Uani 1 1 d . .
H4C H 0.2306 0.8264 -0.0520 0.034 Uiso 1 1 calc R U
C5C C 0.2730(2) 0.73149(16) 0.01300(7) 0.0229(4) Uani 1 1 d . .
H5C H 0.3584 0.6970 0.0040 0.028 Uiso 1 1 calc R U
C6C C 0.22463(19) 0.70491(15) 0.05904(7) 0.0177(4) Uani 1 1 d . .
C7C C -0.07212(19) 0.77521(16) 0.13243(7) 0.0214(4) Uani 1 1 d . .
H7C1 H -0.1569 0.7706 0.1035 0.026 Uiso 1 1 calc R U
H7C2 H -0.0509 0.8528 0.1403 0.026 Uiso 1 1 calc R U
C8C C -0.10914(18) 0.71877(15) 0.17952(7) 0.0198(4) Uani 1 1 d . .
H8C1 H -0.2017 0.7493 0.1888 0.024 Uiso 1 1 calc R U
H8C2 H -0.1250 0.6405 0.1721 0.024 Uiso 1 1 calc R U
C9C C -0.02229(18) 0.68134(14) 0.26776(7) 0.0176(4) Uani 1 1 d . .
H9C1 H -0.0463 0.6040 0.2603 0.021 Uiso 1 1 calc R U
H9C2 H -0.1099 0.7162 0.2787 0.021 Uiso 1 1 calc R U
C10C C 0.10778(19) 0.68951(15) 0.31091(7) 0.0187(4) Uani 1 1 d . .
H10A H 0.1429 0.7655 0.3145 0.022 Uiso 1 1 calc R U
H10B H 0.0777 0.6672 0.3442 0.022 Uiso 1 1 calc R U
C11C C 0.3351(2) 0.59953(16) 0.34343(7) 0.0224(4) Uani 1 1 d . .
H11A H 0.3182 0.5271 0.3578 0.027 Uiso 1 1 calc R U
H11B H 0.3305 0.6542 0.3710 0.027 Uiso 1 1 calc R U
C12C C 0.4844(2) 0.60279(15) 0.32681(7) 0.0193(4) Uani 1 1 d . .
H12A H 0.5049 0.6770 0.3153 0.023 Uiso 1 1 calc R U
H12B H 0.5621 0.5834 0.3565 0.023 Uiso 1 1 calc R U
C13C C 0.62110(18) 0.53589(16) 0.26398(7) 0.0203(4) Uani 1 1 d . .
H13A H 0.7030 0.5000 0.2875 0.024 Uiso 1 1 calc R U
H13B H 0.6479 0.6130 0.2604 0.024 Uiso 1 1 calc R U
C14C C 0.59893(19) 0.48207(15) 0.21175(7) 0.0201(4) Uani 1 1 d . .
H14A H 0.6964 0.4639 0.2020 0.024 Uiso 1 1 calc R U
H14B H 0.5424 0.4139 0.2131 0.024 Uiso 1 1 calc R U
C15C C 0.4766(2) 0.50041(15) 0.12521(7) 0.0219(4) Uani 1 1 d . .
H15A H 0.3953 0.4486 0.1279 0.026 Uiso 1 1 calc R U
H15B H 0.5616 0.4591 0.1160 0.026 Uiso 1 1 calc R U
C16C C 0.4256(2) 0.58204(15) 0.08373(7) 0.0218(4) Uani 1 1 d . .
H16A H 0.5017 0.6393 0.0838 0.026 Uiso 1 1 calc R U
H16B H 0.4098 0.5466 0.0491 0.026 Uiso 1 1 calc R U
O1C O 0.05571(13) 0.72352(10) 0.11783(5) 0.0193(3) Uani 1 1 d . .
O2C O 0.00996(12) 0.73300(10) 0.22176(5) 0.0165(3) Uani 1 1 d . .
O3C O 0.22282(14) 0.62173(11) 0.29968(5) 0.0249(3) Uani 1 1 d . .
O4C O 0.48764(12) 0.52842(10) 0.28526(5) 0.0180(3) Uani 1 1 d . .
O5C O 0.51980(13) 0.55323(10) 0.17384(5) 0.0192(3) Uani 1 1 d . .
O6C O 0.28956(13) 0.62882(10) 0.09388(5) 0.0192(3) Uani 1 1 d . .
C1S C 0.51118(18) 0.96748(15) 0.05244(6) 0.0160(4) Uani 1 1 d . .
C2S C 0.57011(19) 0.90566(15) 0.01670(7) 0.0174(4) Uani 1 1 d . .
C3S C 0.5600(2) 0.93760(15) -0.03432(7) 0.0185(4) Uani 1 1 d . .
F1S F 0.63873(12) 0.81133(9) 0.03135(4) 0.0251(2) Uani 1 1 d . .
F2S F 0.62033(14) 0.87248(10) -0.06676(4) 0.0336(3) Uani 1 1 d . .
I1S I 0.53100(2) 0.92029(2) 0.13064(2) 0.01609(4) Uani 1 1 d . .
C1T C 0.50920(19) 0.96515(14) 0.44897(7) 0.0173(4) Uani 1 1 d . .
C2T C 0.3985(2) 0.92842(14) 0.47485(7) 0.0182(4) Uani 1 1 d . .
C3T C 0.38887(19) 0.96245(15) 0.52466(7) 0.0181(4) Uani 1 1 d . .
F1T F 0.29561(11) 0.85827(9) 0.45156(4) 0.0255(2) Uani 1 1 d . .
F2T F 0.27769(12) 0.92386(9) 0.54756(4) 0.0277(3) Uani 1 1 d . .
I1T I 0.52219(2) 0.91686(2) 0.37255(2) 0.01990(4) Uani 1 1 d . .

loop_
_atom_site_aniso_label
_atom_site_aniso_U_11
_atom_site_aniso_U_22
_atom_site_aniso_U_33
_atom_site_aniso_U_23
_atom_site_aniso_U_13
_atom_site_aniso_U_12
C1A 0.0147(8) 0.0159(8) 0.0100(8) 0.0049(7) 0.0021(6) -0.0008(7)
N1A 0.0116(6) 0.0157(7) 0.0212(8) -0.0026(6) -0.0001(6) -0.0001(6)
N2A 0.0127(7) 0.0181(8) 0.0269(9) -0.0049(7) 0.0037(6) 0.0003(6)
S1A 0.01203(18) 0.0178(2) 0.0130(2) 0.00068(17) 0.00112(16) -0.00244(17)
C1C 0.0199(9) 0.0193(9) 0.0161(9) -0.0012(8) -0.0019(7) -0.0033(7)
C2C 0.0246(9) 0.0232(10) 0.0250(11) 0.0003(9) -0.0026(8) 0.0033(8)
C3C 0.0343(11) 0.0258(11) 0.0246(11) 0.0067(9) -0.0057(9) -0.0004(9)
C4C 0.0347(11) 0.0292(11) 0.0192(10) 0.0046(9) 0.0019(8) -0.0083(9)
C5C 0.0227(9) 0.0277(10) 0.0177(10) -0.0013(8) 0.0011(8) -0.0038(8)
C6C 0.0189(8) 0.0176(9) 0.0148(9) -0.0007(7) -0.0032(7) -0.0033(7)
C7C 0.0170(8) 0.0244(10) 0.0212(10) -0.0009(8) -0.0018(7) 0.0061(8)
C8C 0.0108(8) 0.0248(10) 0.0227(10) -0.0057(8) -0.0009(7) 0.0019(7)
C9C 0.0165(8) 0.0158(9) 0.0218(10) 0.0036(8) 0.0073(7) -0.0008(7)
C10C 0.0229(9) 0.0165(9) 0.0179(10) 0.0036(8) 0.0071(7) 0.0033(7)
C11C 0.0218(9) 0.0282(10) 0.0164(10) 0.0004(8) 0.0010(8) 0.0036(8)
C12C 0.0201(9) 0.0198(9) 0.0172(10) 0.0005(8) 0.0001(7) -0.0017(7)
C13C 0.0124(8) 0.0258(10) 0.0222(10) 0.0053(8) 0.0015(7) 0.0025(7)
C14C 0.0161(8) 0.0219(9) 0.0228(10) 0.0051(8) 0.0043(7) 0.0077(7)
C15C 0.0223(9) 0.0219(10) 0.0208(10) -0.0043(8) 0.0015(8) 0.0049(8)
C16C 0.0205(9) 0.0270(10) 0.0185(10) -0.0025(8) 0.0048(8) 0.0040(8)
O1C 0.0169(6) 0.0230(7) 0.0175(7) 0.0027(5) 0.0013(5) 0.0056(5)
O2C 0.0130(5) 0.0193(6) 0.0166(6) 0.0030(5) 0.0002(5) -0.0024(5)
O3C 0.0221(6) 0.0335(8) 0.0177(7) -0.0041(6) -0.0006(5) 0.0119(6)
O4C 0.0147(6) 0.0185(6) 0.0216(7) -0.0018(5) 0.0055(5) -0.0026(5)
O5C 0.0198(6) 0.0183(6) 0.0177(7) 0.0003(5) -0.0018(5) 0.0053(5)
O6C 0.0171(6) 0.0237(7) 0.0166(7) 0.0020(5) 0.0018(5) 0.0040(5)
C1S 0.0165(8) 0.0227(9) 0.0085(8) 0.0013(7) 0.0012(7) -0.0015(7)
C2S 0.0175(8) 0.0200(9) 0.0141(9) 0.0037(7) 0.0010(7) 0.0034(7)
C3S 0.0207(9) 0.0238(9) 0.0122(9) -0.0032(8) 0.0061(7) 0.0031(8)
F1S 0.0346(6) 0.0248(6) 0.0157(5) 0.0043(5) 0.0037(5) 0.0132(5)
F2S 0.0511(7) 0.0371(7) 0.0147(6) 0.0008(5) 0.0116(5) 0.0232(6)
I1S 0.01732(6) 0.02204(7) 0.00897(6) 0.00246(4) 0.00234(4) 0.00091(4)
C1T 0.0222(9) 0.0164(9) 0.0128(9) 0.0003(7) 0.0012(7) 0.0039(7)
C2T 0.0196(9) 0.0161(9) 0.0172(10) -0.0012(7) -0.0019(7) 0.0004(7)
C3T 0.0183(8) 0.0190(9) 0.0174(9) 0.0026(8) 0.0039(7) -0.0010(7)
F1T 0.0277(6) 0.0271(6) 0.0206(6) -0.0056(5) 0.0010(5) -0.0103(5)
F2T 0.0273(6) 0.0347(7) 0.0232(6) -0.0022(5) 0.0101(5) -0.0107(5)
I1T 0.02623(7) 0.01924(7) 0.01431(7) -0.00226(5) 0.00354(5) -0.00068(5)

loop_
_atom_type_symbol
_atom_type_description
_atom_type_scat_dispersion_real
_atom_type_scat_dispersion_imag
_atom_type_scat_source
C C 0.0033 0.0016 'International Tables Vol C Tables 4.2.6.8 and 6.1.1.4'
H H 0.0000 0.0000 'International Tables Vol C Tables 4.2.6.8 and 6.1.1.4'
F F 0.0171 0.0103 'International Tables Vol C Tables 4.2.6.8 and 6.1.1.4'
I I -0.4742 1.8119 'International Tables Vol C Tables 4.2.6.8 and 6.1.1.4'
N N 0.0061 0.0033 'International Tables Vol C Tables 4.2.6.8 and 6.1.1.4'
O O 0.0106 0.0060 'International Tables Vol C Tables 4.2.6.8 and 6.1.1.4'
S S 0.1246 0.1234 'International Tables Vol C Tables 4.2.6.8 and 6.1.1.4'

loop_
_geom_angle_atom_site_label_1
_geom_angle_atom_site_label_2
_geom_angle_atom_site_label_3
_geom_angle
_geom_angle_site_symmetry_1
_geom_angle_site_symmetry_3
N1A C1A N2A 119.21(15) . .
N1A C1A S1A 121.10(13) . .
N2A C1A S1A 119.69(13) . .
C1A N1A H1A1 120.0 . .
C1A N1A H1A2 120.0 . .
H1A1 N1A H1A2 120.0 . .
C1A N2A H2A1 120.0 . .
C1A N2A H2A2 120.0 . .
H2A1 N2A H2A2 120.0 . .
O1C C1C C2C 124.79(17) . .
O1C C1C C6C 115.82(15) . .
C2C C1C C6C 119.38(17) . .
C1C C2C C3C 120.38(18) . .
C1C C2C H2C 119.8 . .
C3C C2C H2C 119.8 . .
C4C C3C C2C 120.16(18) . .
C4C C3C H3C 119.9 . .
C2C C3C H3C 119.9 . .
C3C C4C C5C 120.20(19) . .
C3C C4C H4C 119.9 . .
C5C C4C H4C 119.9 . .
C6C C5C C4C 120.28(18) . .
C6C C5C H5C 119.9 . .
C4C C5C H5C 119.9 . .
O6C C6C C5C 124.80(16) . .
O6C C6C C1C 115.59(15) . .
C5C C6C C1C 119.59(17) . .
O1C C7C C8C 108.23(14) . .
O1C C7C H7C1 110.1 . .
C8C C7C H7C1 110.1 . .
O1C C7C H7C2 110.1 . .
C8C C7C H7C2 110.1 . .
H7C1 C7C H7C2 108.4 . .
O2C C8C C7C 109.21(14) . .
O2C C8C H8C1 109.8 . .
C7C C8C H8C1 109.8 . .
O2C C8C H8C2 109.8 . .
C7C C8C H8C2 109.8 . .
H8C1 C8C H8C2 108.3 . .
O2C C9C C10C 110.59(14) . .
O2C C9C H9C1 109.5 . .
C10C C9C H9C1 109.5 . .
O2C C9C H9C2 109.5 . .
C10C C9C H9C2 109.5 . .
H9C1 C9C H9C2 108.1 . .
O3C C10C C9C 109.34(14) . .
O3C C10C H10A 109.8 . .
C9C C10C H10A 109.8 . .
O3C C10C H10B 109.8 . .
C9C C10C H10B 109.8 . .
H10A C10C H10B 108.3 . .
O3C C11C C12C 109.50(15) . .
O3C C11C H11A 109.8 . .
C12C C11C H11A 109.8 . .
O3C C11C H11B 109.8 . .
C12C C11C H11B 109.8 . .
H11A C11C H11B 108.2 . .
O4C C12C C11C 109.56(14) . .
O4C C12C H12A 109.8 . .
C11C C12C H12A 109.8 . .
O4C C12C H12B 109.8 . .
C11C C12C H12B 109.8 . .
H12A C12C H12B 108.2 . .
O4C C13C C14C 109.11(14) . .
O4C C13C H13A 109.9 . .
C14C C13C H13A 109.9 . .
O4C C13C H13B 109.9 . .
C14C C13C H13B 109.9 . .
H13A C13C H13B 108.3 . .
O5C C14C C13C 109.54(15) . .
O5C C14C H14A 109.8 . .
C13C C14C H14A 109.8 . .
O5C C14C H14B 109.8 . .
C13C C14C H14B 109.8 . .
H14A C14C H14B 108.2 . .
O5C C15C C16C 110.13(15) . .
O5C C15C H15A 109.6 . .
C16C C15C H15A 109.6 . .
O5C C15C H15B 109.6 . .
C16C C15C H15B 109.6 . .
H15A C15C H15B 108.1 . .
O6C C16C C15C 108.38(15) . .
O6C C16C H16A 110.0 . .
C15C C16C H16A 110.0 . .
O6C C16C H16B 110.0 . .
C15C C16C H16B 110.0 . .
H16A C16C H16B 108.4 . .
C1C O1C C7C 117.08(13) . .
C8C O2C C9C 110.86(13) . .
C10C O3C C11C 114.23(14) . .
C13C O4C C12C 112.31(13) . .
C15C O5C C14C 111.76(13) . .
C6C O6C C16C 116.63(14) . .
C2S C1S C3S 116.80(16) . 3_675
C2S C1S I1S 121.37(13) . .
C3S C1S I1S 121.83(13) 3_675 .
F1S C2S C3S 118.45(16) . .
F1S C2S C1S 120.09(16) . .
C3S C2S C1S 121.45(16) . .
F2S C3S C2S 117.73(16) . .
F2S C3S C1S 120.52(16) . 3_675
C2S C3S C1S 121.75(16) . 3_675
C2T C1T C3T 117.10(16) . 3_676
C2T C1T I1T 121.92(13) . .
C3T C1T I1T 120.97(13) 3_676 .
F1T C2T C3T 118.21(16) . .
F1T C2T C1T 120.27(16) . .
C3T C2T C1T 121.52(16) . .
F2T C3T C2T 118.49(16) . .
F2T C3T C1T 120.14(16) . 3_676
C2T C3T C1T 121.38(17) . 3_676

loop_
_geom_bond_atom_site_label_1
_geom_bond_atom_site_label_2
_geom_bond_distance
_geom_bond_site_symmetry_2
C1A N1A 1.311(2) .
C1A N2A 1.327(2) .
C1A S1A 1.7246(16) .
N1A H1A1 0.8800 .
N1A H1A2 0.8800 .
N2A H2A1 0.8800 .
N2A H2A2 0.8800 .
C1C O1C 1.370(2) .
C1C C2C 1.382(3) .
C1C C6C 1.409(3) .
C2C C3C 1.396(3) .
C2C H2C 0.9500 .
C3C C4C 1.367(3) .
C3C H3C 0.9500 .
C4C C5C 1.395(3) .
C4C H4C 0.9500 .
C5C C6C 1.382(3) .
C5C H5C 0.9500 .
C6C O6C 1.371(2) .
C7C O1C 1.434(2) .
C7C C8C 1.495(3) .
C7C H7C1 0.9900 .
C7C H7C2 0.9900 .
C8C O2C 1.426(2) .
C8C H8C1 0.9900 .
C8C H8C2 0.9900 .
C9C O2C 1.428(2) .
C9C C10C 1.500(2) .
C9C H9C1 0.9900 .
C9C H9C2 0.9900 .
C10C O3C 1.410(2) .
C10C H10A 0.9900 .
C10C H10B 0.9900 .
C11C O3C 1.429(2) .
C11C C12C 1.497(3) .
C11C H11A 0.9900 .
C11C H11B 0.9900 .
C12C O4C 1.422(2) .
C12C H12A 0.9900 .
C12C H12B 0.9900 .
C13C O4C 1.422(2) .
C13C C14C 1.497(3) .
C13C H13A 0.9900 .
C13C H13B 0.9900 .
C14C O5C 1.426(2) .
C14C H14A 0.9900 .
C14C H14B 0.9900 .
C15C O5C 1.421(2) .
C15C C16C 1.494(3) .
C15C H15A 0.9900 .
C15C H15B 0.9900 .
C16C O6C 1.433(2) .
C16C H16A 0.9900 .
C16C H16B 0.9900 .
C1S C2S 1.378(3) .
C1S C3S 1.384(2) 3_675
C1S I1S 2.0965(17) .
C2S F1S 1.346(2) .
C2S C3S 1.374(3) .
C3S F2S 1.346(2) .
C3S C1S 1.384(2) 3_675
C1T C2T 1.380(3) .
C1T C3T 1.388(2) 3_676
C1T I1T 2.0982(17) .
C2T F1T 1.346(2) .
C2T C3T 1.379(3) .
C3T F2T 1.345(2) .
C3T C1T 1.388(2) 3_676

loop_
_geom_torsion_atom_site_label_1
_geom_torsion_atom_site_label_2
_geom_torsion_atom_site_label_3
_geom_torsion_atom_site_label_4
_geom_torsion
_geom_torsion_site_symmetry_1
_geom_torsion_site_symmetry_4
O1C C1C C2C C3C -178.25(17) . .
C6C C1C C2C C3C 1.1(3) . .
C1C C2C C3C C4C -0.9(3) . .
C2C C3C C4C C5C 0.2(3) . .
C3C C4C C5C C6C 0.2(3) . .
C4C C5C C6C O6C 178.64(17) . .
C4C C5C C6C C1C 0.1(3) . .
O1C C1C C6C O6C 0.0(2) . .
C2C C1C C6C O6C -179.40(15) . .
O1C C1C C6C C5C 178.69(15) . .
C2C C1C C6C C5C -0.7(3) . .
O1C C7C C8C O2C 63.82(18) . .
O2C C9C C10C O3C -70.95(18) . .
O3C C11C C12C O4C -56.24(19) . .
O4C C13C C14C O5C 78.97(18) . .
O5C C15C C16C O6C -68.03(18) . .
C2C C1C O1C C7C -1.3(2) . .
C6C C1C O1C C7C 179.32(15) . .
C8C C7C O1C C1C 173.23(14) . .
C7C C8C O2C C9C 179.20(14) . .
C10C C9C O2C C8C 175.82(14) . .
C9C C10C O3C C11C -163.76(15) . .
C12C C11C O3C C10C -139.31(16) . .
C14C C13C O4C C12C -163.03(15) . .
C11C C12C O4C C13C 173.74(14) . .
C16C C15C O5C C14C -167.14(14) . .
C13C C14C O5C C15C -171.30(14) . .
C5C C6C O6C C16C 6.4(2) . .
C1C C6C O6C C16C -174.96(15) . .
C15C C16C O6C C6C -179.01(14) . .
C3S C1S C2S F1S -178.86(15) 3_675 .
I1S C1S C2S F1S 1.8(2) . .
C3S C1S C2S C3S 0.7(3) 3_675 .
I1S C1S C2S C3S -178.60(14) . .
F1S C2S C3S F2S -0.3(3) . .
C1S C2S C3S F2S -179.92(16) . .
F1S C2S C3S C1S 178.83(16) . 3_675
C1S C2S C3S C1S -0.8(3) . 3_675
C3T C1T C2T F1T 179.84(15) 3_676 .
I1T C1T C2T F1T 1.0(2) . .
C3T C1T C2T C3T 0.3(3) 3_676 .
I1T C1T C2T C3T -178.54(13) . .
F1T C2T C3T F2T 0.1(2) . .
C1T C2T C3T F2T 179.69(16) . .
F1T C2T C3T C1T -179.86(15) . 3_676
C1T C2T C3T C1T -0.3(3) . 3_676
